data_7041802
loop_
_publ_author_name
'Crujeiras, Pablo'
'Rodr\'iguez-Rey, Jos\'e Luis'
'Sousa-Pedrares, Antonio'

_publ_section_title
;
 Deactivation of the coordinating ability of the iminophosphorane group by
 the effect of ortho-carborane.
;
_journal_issue 8
_journal_name_full 'Dalton transactions (Cambridge, England : 2003)'
_journal_page_first 2572
_journal_page_last 2593
_journal_paper_doi 10.1039/c6dt04592h
_journal_volume 46
_journal_year 2017
_chemical_formula_sum 'C42 H54 B20 N2 P2 S4'
_chemical_formula_weight 993.25
_space_group_crystal_system triclinic
_space_group_IT_number 2
_space_group_name_Hall '-P 1'
_space_group_name_H-M_alt 'P -1'
_symmetry_space_group_name_Hall '-P 1'
_symmetry_space_group_name_H-M 'P -1'
_atom_sites_solution_hydrogens geom
_audit_creation_method SHELXL-2014/7
_audit_update_record
;
2016-10-27 deposited with the CCDC.
2017-01-20 downloaded from the CCDC.
;
_cell_angle_alpha 108.061(5)
_cell_angle_beta 108.609(5)
_cell_angle_gamma 105.405(5)
_cell_formula_units_Z 2
_cell_length_a 11.9947(12)
_cell_length_b 15.9662(15)
_cell_length_c 16.0932(16)
_cell_measurement_reflns_used 1913
_cell_measurement_temperature 100(2)
_cell_measurement_theta_max 27.085
_cell_measurement_theta_min 2.495
_cell_volume 2539.5(5)
_computing_cell_refinement 'BRUKER APEX2'
_computing_data_collection 'BRUKER APEX2'
_computing_data_reduction 'Bruker SAINT'
_computing_structure_refinement 'SHELXL-2014/7 (Sheldrick, 2014)'
_computing_structure_solution SHELXT-2014
_diffrn_ambient_temperature 100(2)
_diffrn_measured_fraction_theta_full 0.999
_diffrn_measured_fraction_theta_max 0.999
_diffrn_measurement_device_type 'Bruker Kappa APEXII CCD'
_diffrn_measurement_method 'omega and phi scans'
_diffrn_radiation_type MoK\a
_diffrn_radiation_wavelength 0.71073
_diffrn_reflns_av_R_equivalents 0.0397
_diffrn_reflns_av_unetI/netI 0.0337
_diffrn_reflns_Laue_measured_fraction_full 0.999
_diffrn_reflns_Laue_measured_fraction_max 0.999
_diffrn_reflns_limit_h_max 13
_diffrn_reflns_limit_h_min -14
_diffrn_reflns_limit_k_max 18
_diffrn_reflns_limit_k_min -19
_diffrn_reflns_limit_l_max 20
_diffrn_reflns_limit_l_min 0
_diffrn_reflns_number 54384
_diffrn_reflns_point_group_measured_fraction_full 0.999
_diffrn_reflns_point_group_measured_fraction_max 0.999
_diffrn_reflns_theta_full 25.242
_diffrn_reflns_theta_max 26.373
_diffrn_reflns_theta_min 1.467
_exptl_absorpt_coefficient_mu 0.286
_exptl_absorpt_correction_T_max 0.9802
_exptl_absorpt_correction_T_min 0.9165
_exptl_absorpt_correction_type multi-scan
_exptl_absorpt_process_details
;
 Sheldrick, G.M. SADABS: Program for absorption correction
 using area detector data. University of G\"ottingen, Germany, 1996.
;
_exptl_crystal_colour Colourless
_exptl_crystal_density_diffrn 1.299
_exptl_crystal_description Plate
_exptl_crystal_F_000 1028
_exptl_crystal_size_max 0.310
_exptl_crystal_size_mid 0.100
_exptl_crystal_size_min 0.070
_refine_diff_density_max 0.902
_refine_diff_density_min -0.649
_refine_diff_density_rms 0.058
_refine_ls_extinction_method none
_refine_ls_goodness_of_fit_ref 1.030
_refine_ls_hydrogen_treatment constr
_refine_ls_matrix_type full
_refine_ls_number_parameters 633
_refine_ls_number_reflns 10369
_refine_ls_number_restraints 0
_refine_ls_restrained_S_all 1.030
_refine_ls_R_factor_all 0.0507
_refine_ls_R_factor_gt 0.0378
_refine_ls_shift/su_max 0.001
_refine_ls_shift/su_mean 0.000
_refine_ls_structure_factor_coef Fsqd
_refine_ls_weighting_details 'w=1/[\s^2^(Fo^2^)+(0.0388P)^2^+2.2445P] where P=(Fo^2^+2Fc^2^)/3'
_refine_ls_weighting_scheme calc
_refine_ls_wR_factor_gt 0.0874
_refine_ls_wR_factor_ref 0.0941
_reflns_Friedel_coverage 0.000
_reflns_number_gt 8547
_reflns_number_total 10369
_reflns_threshold_expression 'I > 2\s(I)'
_cod_data_source_file c6dt04592h2.cif
_cod_data_source_block L2L2
_cod_depositor_comments 'Adding full bibliography for 7041791--7041802.cif.'
_cod_original_cell_volume 2539.5(4)
_cod_database_code 7041802
_shelx_shelxl_version_number 2014/7
_shelx_space_group_comment
;
The symmetry employed for this shelxl refinement is uniquely defined
by the following loop, which should always be used as a source of
symmetry information in preference to the above space-group names.
They are only intended as comments.
;
_shelx_estimated_absorpt_t_min 0.916
_shelx_estimated_absorpt_t_max 0.980

loop_
_space_group_symop_operation_xyz
'x, y, z'
'-x, -y, -z'

loop_
_atom_site_label
_atom_site_type_symbol
_atom_site_fract_x
_atom_site_fract_y
_atom_site_fract_z
_atom_site_U_iso_or_equiv
_atom_site_adp_type
_atom_site_occupancy
_atom_site_site_symmetry_order
_atom_site_calc_flag
_atom_site_refinement_flags_posn
_atom_site_refinement_flags_adp
S1 S 0.60939(5) 0.01416(3) 0.80568(3) 0.01501(11) Uani 1 1 d . .
S2 S 0.32676(5) 0.34443(4) 0.83628(4) 0.02488(13) Uani 1 1 d . .
S3 S 0.44895(4) -0.06960(3) 0.67770(3) 0.01431(11) Uani 1 1 d . .
S4 S -0.06684(5) -0.18800(4) 0.76595(4) 0.02659(13) Uani 1 1 d . .
P1 P 0.55552(4) 0.27195(3) 0.83032(3) 0.00951(10) Uani 1 1 d . .
P2 P 0.15588(4) -0.24798(3) 0.71173(3) 0.01108(10) Uani 1 1 d . .
N1 N 0.67000(15) 0.23896(11) 0.86082(11) 0.0117(3) Uani 1 1 d . .
N2 N 0.28841(15) -0.23855(11) 0.70977(11) 0.0147(3) Uani 1 1 d . .
B3 B 0.8499(2) 0.17395(15) 0.87704(15) 0.0138(4) Uani 1 1 d . .
H3 H 0.8645 0.1812 0.9516 0.017 Uiso 1 1 calc R U
B4 B 0.8629(2) 0.07586(16) 0.79423(16) 0.0158(4) Uani 1 1 d . .
H4 H 0.8913 0.0211 0.8148 0.019 Uiso 1 1 calc R U
B5 B 0.7447(2) 0.04468(15) 0.67702(15) 0.0137(4) Uani 1 1 d . .
H5 H 0.6934 -0.0312 0.6190 0.016 Uiso 1 1 calc R U
B6 B 0.6659(2) 0.12488(14) 0.69214(14) 0.0116(4) Uani 1 1 d . .
H6 H 0.5607 0.1002 0.6462 0.014 Uiso 1 1 calc R U
B7 B 0.9762(2) 0.19546(16) 0.84047(16) 0.0178(5) Uani 1 1 d . .
H7 H 1.0790 0.2191 0.8917 0.021 Uiso 1 1 calc R U
B8 B 0.9095(2) 0.11557(16) 0.71437(16) 0.0163(4) Uani 1 1 d . .
H8 H 0.9685 0.0870 0.6813 0.020 Uiso 1 1 calc R U
B9 B 0.7847(2) 0.14418(15) 0.64898(16) 0.0137(4) Uani 1 1 d . .
H9 H 0.7598 0.1333 0.5721 0.016 Uiso 1 1 calc R U
B10 B 0.7796(2) 0.24429(14) 0.73317(15) 0.0126(4) Uani 1 1 d . .
H10 H 0.7518 0.2984 0.7109 0.015 Uiso 1 1 calc R U
B11 B 0.8973(2) 0.27540(15) 0.85181(15) 0.0137(4) Uani 1 1 d . .
H11 H 0.9496 0.3509 0.9106 0.016 Uiso 1 1 calc R U
B12 B 0.9303(2) 0.23758(15) 0.74953(16) 0.0161(4) Uani 1 1 d . .
H12 H 1.0035 0.2888 0.7395 0.019 Uiso 1 1 calc R U
B103 B 0.3071(2) -0.26414(15) 0.53887(15) 0.0133(4) Uani 1 1 d . .
H103 H 0.2307 -0.2396 0.5087 0.016 Uiso 1 1 calc R U
B104 B 0.4510(2) -0.23311(15) 0.52322(15) 0.0143(4) Uani 1 1 d . .
H104 H 0.4682 -0.1919 0.4802 0.017 Uiso 1 1 calc R U
B105 B 0.5766(2) -0.21445(15) 0.63180(16) 0.0137(4) Uani 1 1 d . .
H105 H 0.6775 -0.1607 0.6617 0.016 Uiso 1 1 calc R U
B106 B 0.5036(2) -0.23616(14) 0.70879(15) 0.0125(4) Uani 1 1 d . .
H106 H 0.5558 -0.1934 0.7897 0.015 Uiso 1 1 calc R U
B107 B 0.2697(2) -0.37710(15) 0.54468(15) 0.0150(4) Uani 1 1 d . .
H107 H 0.1681 -0.4298 0.5147 0.018 Uiso 1 1 calc R U
B108 B 0.3382(2) -0.35452(16) 0.46605(16) 0.0158(4) Uani 1 1 d . .
H108 H 0.2810 -0.3931 0.3851 0.019 Uiso 1 1 calc R U
B109 B 0.5073(2) -0.32489(15) 0.52448(16) 0.0156(4) Uani 1 1 d . .
H109 H 0.5623 -0.3448 0.4825 0.019 Uiso 1 1 calc R U
B110 B 0.5428(2) -0.32515(15) 0.64122(15) 0.0144(4) Uani 1 1 d . .
H110 H 0.6228 -0.3440 0.6773 0.017 Uiso 1 1 calc R U
B111 B 0.3969(2) -0.36027(14) 0.65221(15) 0.0140(4) Uani 1 1 d . .
H111 H 0.3822 -0.4025 0.6948 0.017 Uiso 1 1 calc R U
B112 B 0.3962(2) -0.41346(15) 0.53721(16) 0.0159(4) Uani 1 1 d . .
H112 H 0.3786 -0.4913 0.5031 0.019 Uiso 1 1 calc R U
C1 C 0.73922(17) 0.21235(12) 0.81396(13) 0.0107(4) Uani 1 1 d . .
C2 C 0.72044(17) 0.08368(12) 0.77619(13) 0.0118(4) Uani 1 1 d . .
C3 C 0.51418(17) 0.29395(12) 0.93123(12) 0.0110(4) Uani 1 1 d . .
C4 C 0.41891(18) 0.32898(13) 0.93562(13) 0.0148(4) Uani 1 1 d . .
C5 C 0.39609(19) 0.34717(15) 1.01763(14) 0.0186(4) Uani 1 1 d . .
H5A H 0.3330 0.3716 1.0218 0.022 Uiso 1 1 calc R U
C6 C 0.46435(19) 0.33006(15) 1.09321(14) 0.0192(4) Uani 1 1 d . .
H6A H 0.4479 0.3431 1.1488 0.023 Uiso 1 1 calc R U
C7 C 0.55654(19) 0.29407(14) 1.08866(14) 0.0178(4) Uani 1 1 d . .
H7A H 0.6027 0.2819 1.1405 0.021 Uiso 1 1 calc R U
C8 C 0.58046(18) 0.27613(13) 1.00764(13) 0.0137(4) Uani 1 1 d . .
H8A H 0.6433 0.2512 1.0041 0.016 Uiso 1 1 calc R U
C9 C 0.2836(2) 0.43893(15) 0.89223(16) 0.0255(5) Uani 1 1 d . .
H9A H 0.2161 0.4131 0.9104 0.038 Uiso 1 1 calc R U
H9B H 0.2520 0.4651 0.8463 0.038 Uiso 1 1 calc R U
H9C H 0.3593 0.4903 0.9505 0.038 Uiso 1 1 calc R U
C10 C 0.61142(18) 0.38372(13) 0.82000(13) 0.0126(4) Uani 1 1 d . .
C11 C 0.73628(18) 0.44930(13) 0.88898(14) 0.0153(4) Uani 1 1 d . .
H11A H 0.7828 0.4351 0.9389 0.018 Uiso 1 1 calc R U
C12 C 0.7924(2) 0.53480(14) 0.88480(15) 0.0199(4) Uani 1 1 d . .
H12A H 0.8763 0.5799 0.9330 0.024 Uiso 1 1 calc R U
C13 C 0.7267(2) 0.55474(14) 0.81065(15) 0.0215(4) Uani 1 1 d . .
H13 H 0.7669 0.6120 0.8062 0.026 Uiso 1 1 calc R U
C14 C 0.6025(2) 0.49117(14) 0.74318(15) 0.0211(4) Uani 1 1 d . .
H14 H 0.5568 0.5054 0.6930 0.025 Uiso 1 1 calc R U
C15 C 0.54409(19) 0.40654(14) 0.74838(14) 0.0172(4) Uani 1 1 d . .
H15 H 0.4578 0.3640 0.7029 0.021 Uiso 1 1 calc R U
C16 C 0.40871(17) 0.18606(13) 0.72411(13) 0.0129(4) Uani 1 1 d . .
C17 C 0.38714(19) 0.17894(14) 0.63142(14) 0.0179(4) Uani 1 1 d . .
H17 H 0.4506 0.2209 0.6227 0.022 Uiso 1 1 calc R U
C18 C 0.2731(2) 0.11073(17) 0.55169(15) 0.0286(5) Uani 1 1 d . .
H18 H 0.2578 0.1068 0.4887 0.034 Uiso 1 1 calc R U
C19 C 0.1822(2) 0.04875(16) 0.56397(17) 0.0319(6) Uani 1 1 d . .
H19 H 0.1046 0.0019 0.5091 0.038 Uiso 1 1 calc R U
C20 C 0.2027(2) 0.05394(15) 0.65499(17) 0.0281(5) Uani 1 1 d . .
H20 H 0.1394 0.0107 0.6627 0.034 Uiso 1 1 calc R U
C21 C 0.31604(19) 0.12252(13) 0.73558(15) 0.0188(4) Uani 1 1 d . .
H21 H 0.3304 0.1261 0.7984 0.023 Uiso 1 1 calc R U
C101 C 0.33631(17) -0.27621(12) 0.65003(13) 0.0121(4) Uani 1 1 d . .
C102 C 0.45208(17) -0.18528(12) 0.63316(13) 0.0114(4) Uani 1 1 d . .
C103 C 0.19096(18) -0.13349(13) 0.80689(13) 0.0143(4) Uani 1 1 d . .
C104 C 0.09777(19) -0.10773(14) 0.83048(14) 0.0209(4) Uani 1 1 d . .
C105 C 0.1370(2) -0.01664(16) 0.90464(16) 0.0302(5) Uani 1 1 d . .
H10A H 0.0748 0.0019 0.9206 0.036 Uiso 1 1 calc R U
C106 C 0.2653(2) 0.04677(15) 0.95498(16) 0.0301(5) Uani 1 1 d . .
H10B H 0.2902 0.1085 1.0047 0.036 Uiso 1 1 calc R U
C107 C 0.3565(2) 0.02096(14) 0.93348(15) 0.0239(5) Uani 1 1 d . .
H10C H 0.4446 0.0642 0.9689 0.029 Uiso 1 1 calc R U
C108 C 0.31954(19) -0.06858(14) 0.85973(14) 0.0185(4) Uani 1 1 d . .
H10D H 0.3831 -0.0860 0.8450 0.022 Uiso 1 1 calc R U
C109 C -0.1218(2) -0.16168(16) 0.85903(16) 0.0277(5) Uani 1 1 d . .
H10E H -0.0622 -0.1615 0.9173 0.042 Uiso 1 1 calc R U
H10F H -0.2078 -0.2109 0.8355 0.042 Uiso 1 1 calc R U
H10G H -0.1254 -0.0983 0.8749 0.042 Uiso 1 1 calc R U
C110 C 0.10070(17) -0.34186(13) 0.74695(13) 0.0129(4) Uani 1 1 d . .
C111 C 0.06382(19) -0.43750(14) 0.68447(14) 0.0171(4) Uani 1 1 d . .
H11B H 0.0624 -0.4529 0.6221 0.021 Uiso 1 1 calc R U
C112 C 0.0292(2) -0.51009(14) 0.71282(15) 0.0210(4) Uani 1 1 d . .
H11C H 0.0014 -0.5754 0.6692 0.025 Uiso 1 1 calc R U
C113 C 0.03519(19) -0.48744(15) 0.80461(16) 0.0217(4) Uani 1 1 d . .
H113 H 0.0105 -0.5373 0.8238 0.026 Uiso 1 1 calc R U
C114 C 0.07701(19) -0.39230(15) 0.86887(15) 0.0211(4) Uani 1 1 d . .
H114 H 0.0843 -0.3769 0.9329 0.025 Uiso 1 1 calc R U
C115 C 0.10807(18) -0.31985(14) 0.83999(14) 0.0167(4) Uani 1 1 d . .
H115 H 0.1345 -0.2548 0.8836 0.020 Uiso 1 1 calc R U
C116 C 0.02896(18) -0.26833(13) 0.60079(13) 0.0140(4) Uani 1 1 d . .
C117 C 0.05685(19) -0.20327(14) 0.56135(14) 0.0171(4) Uani 1 1 d . .
H117 H 0.1370 -0.1490 0.5954 0.021 Uiso 1 1 calc R U
C118 C -0.0319(2) -0.21762(15) 0.47288(15) 0.0211(4) Uani 1 1 d . .
H118 H -0.0126 -0.1735 0.4461 0.025 Uiso 1 1 calc R U
C119 C -0.1490(2) -0.29667(15) 0.42345(14) 0.0222(4) Uani 1 1 d . .
H119 H -0.2094 -0.3071 0.3622 0.027 Uiso 1 1 calc R U
C120 C -0.1784(2) -0.36006(15) 0.46257(15) 0.0230(5) Uani 1 1 d . .
H120 H -0.2596 -0.4133 0.4288 0.028 Uiso 1 1 calc R U
C121 C -0.09007(19) -0.34671(13) 0.55122(14) 0.0183(4) Uani 1 1 d . .
H121 H -0.1106 -0.3907 0.5779 0.022 Uiso 1 1 calc R U

loop_
_atom_site_aniso_label
_atom_site_aniso_U_11
_atom_site_aniso_U_22
_atom_site_aniso_U_33
_atom_site_aniso_U_23
_atom_site_aniso_U_13
_atom_site_aniso_U_12
S1 0.0208(2) 0.0112(2) 0.0161(2) 0.00707(18) 0.0118(2) 0.00495(18)
S2 0.0315(3) 0.0451(3) 0.0165(2) 0.0183(2) 0.0141(2) 0.0314(3)
S3 0.0131(2) 0.0112(2) 0.0232(2) 0.00971(19) 0.00979(19) 0.00653(18)
S4 0.0143(3) 0.0271(3) 0.0229(3) -0.0030(2) 0.0027(2) 0.0093(2)
P1 0.0109(2) 0.0104(2) 0.0082(2) 0.00427(17) 0.00431(18) 0.00515(18)
P2 0.0100(2) 0.0096(2) 0.0110(2) 0.00403(18) 0.00313(18) 0.00257(17)
N1 0.0135(8) 0.0137(7) 0.0110(7) 0.0063(6) 0.0061(6) 0.0080(6)
N2 0.0120(8) 0.0155(8) 0.0120(8) 0.0047(6) 0.0045(6) 0.0014(6)
B3 0.0119(10) 0.0172(10) 0.0155(10) 0.0092(8) 0.0051(8) 0.0092(8)
B4 0.0178(11) 0.0181(10) 0.0192(11) 0.0107(9) 0.0105(9) 0.0122(9)
B5 0.0177(11) 0.0124(9) 0.0149(10) 0.0060(8) 0.0101(9) 0.0075(8)
B6 0.0137(10) 0.0114(9) 0.0111(10) 0.0045(8) 0.0069(8) 0.0056(8)
B7 0.0136(11) 0.0202(11) 0.0208(11) 0.0091(9) 0.0073(9) 0.0082(9)
B8 0.0169(11) 0.0195(11) 0.0206(11) 0.0104(9) 0.0134(9) 0.0105(9)
B9 0.0166(11) 0.0130(10) 0.0159(10) 0.0070(8) 0.0101(9) 0.0076(8)
B10 0.0146(10) 0.0122(9) 0.0146(10) 0.0076(8) 0.0088(8) 0.0055(8)
B11 0.0108(10) 0.0137(10) 0.0153(10) 0.0061(8) 0.0054(8) 0.0036(8)
B12 0.0148(11) 0.0152(10) 0.0205(11) 0.0079(9) 0.0106(9) 0.0055(8)
B103 0.0134(10) 0.0157(10) 0.0123(10) 0.0087(8) 0.0053(8) 0.0055(8)
B104 0.0161(11) 0.0181(10) 0.0153(10) 0.0103(9) 0.0096(9) 0.0094(9)
B105 0.0150(10) 0.0134(10) 0.0182(11) 0.0096(8) 0.0091(9) 0.0082(8)
B106 0.0121(10) 0.0107(9) 0.0148(10) 0.0078(8) 0.0043(8) 0.0039(8)
B107 0.0161(11) 0.0130(10) 0.0105(10) 0.0041(8) 0.0030(8) 0.0030(8)
B108 0.0171(11) 0.0185(10) 0.0126(10) 0.0069(8) 0.0072(9) 0.0072(9)
B109 0.0184(11) 0.0149(10) 0.0160(10) 0.0071(9) 0.0083(9) 0.0087(9)
B110 0.0145(10) 0.0121(9) 0.0164(10) 0.0074(8) 0.0051(9) 0.0056(8)
B111 0.0153(10) 0.0104(9) 0.0128(10) 0.0056(8) 0.0030(8) 0.0035(8)
B112 0.0182(11) 0.0127(10) 0.0153(10) 0.0059(8) 0.0065(9) 0.0056(8)
C1 0.0119(9) 0.0091(8) 0.0121(9) 0.0057(7) 0.0048(7) 0.0049(7)
C2 0.0139(9) 0.0099(8) 0.0140(9) 0.0060(7) 0.0076(7) 0.0056(7)
C3 0.0133(9) 0.0099(8) 0.0096(8) 0.0036(7) 0.0052(7) 0.0048(7)
C4 0.0159(10) 0.0196(9) 0.0113(9) 0.0072(8) 0.0051(8) 0.0108(8)
C5 0.0188(10) 0.0280(10) 0.0165(10) 0.0101(8) 0.0101(8) 0.0166(9)
C6 0.0227(11) 0.0277(11) 0.0118(9) 0.0084(8) 0.0105(8) 0.0133(9)
C7 0.0193(10) 0.0258(10) 0.0115(9) 0.0106(8) 0.0062(8) 0.0113(8)
C8 0.0122(9) 0.0156(9) 0.0137(9) 0.0068(7) 0.0046(7) 0.0072(7)
C9 0.0283(12) 0.0229(11) 0.0257(11) 0.0100(9) 0.0072(9) 0.0171(9)
C10 0.0154(9) 0.0122(8) 0.0141(9) 0.0054(7) 0.0094(7) 0.0077(7)
C11 0.0158(10) 0.0165(9) 0.0144(9) 0.0055(8) 0.0066(8) 0.0089(8)
C12 0.0182(10) 0.0150(9) 0.0231(10) 0.0044(8) 0.0102(9) 0.0051(8)
C13 0.0300(12) 0.0141(9) 0.0272(11) 0.0102(8) 0.0190(9) 0.0092(9)
C14 0.0310(12) 0.0180(10) 0.0210(10) 0.0122(8) 0.0125(9) 0.0136(9)
C15 0.0191(10) 0.0173(9) 0.0157(9) 0.0076(8) 0.0067(8) 0.0086(8)
C16 0.0108(9) 0.0140(9) 0.0127(9) 0.0033(7) 0.0041(7) 0.0077(7)
C17 0.0188(10) 0.0232(10) 0.0139(9) 0.0058(8) 0.0076(8) 0.0135(8)
C18 0.0277(12) 0.0376(13) 0.0118(10) -0.0010(9) 0.0023(9) 0.0225(10)
C19 0.0144(11) 0.0262(11) 0.0285(12) -0.0100(9) -0.0015(9) 0.0097(9)
C20 0.0155(10) 0.0156(10) 0.0406(14) -0.0006(9) 0.0123(10) 0.0036(8)
C21 0.0186(10) 0.0161(9) 0.0219(10) 0.0055(8) 0.0110(8) 0.0078(8)
C101 0.0115(9) 0.0110(8) 0.0115(9) 0.0066(7) 0.0031(7) 0.0014(7)
C102 0.0118(9) 0.0104(8) 0.0145(9) 0.0081(7) 0.0062(7) 0.0043(7)
C103 0.0150(9) 0.0109(8) 0.0126(9) 0.0041(7) 0.0026(7) 0.0046(7)
C104 0.0169(10) 0.0194(10) 0.0170(10) 0.0030(8) 0.0007(8) 0.0081(8)
C105 0.0246(12) 0.0256(11) 0.0285(12) 0.0005(9) 0.0054(10) 0.0144(10)
C106 0.0301(12) 0.0170(10) 0.0253(12) -0.0019(9) 0.0028(10) 0.0084(9)
C107 0.0212(11) 0.0172(10) 0.0179(10) 0.0021(8) 0.0021(8) 0.0004(8)
C108 0.0185(10) 0.0185(9) 0.0151(9) 0.0064(8) 0.0067(8) 0.0046(8)
C109 0.0289(12) 0.0256(11) 0.0246(11) 0.0084(9) 0.0099(10) 0.0105(9)
C110 0.0078(8) 0.0143(9) 0.0169(9) 0.0081(7) 0.0049(7) 0.0041(7)
C111 0.0191(10) 0.0171(9) 0.0154(9) 0.0075(8) 0.0075(8) 0.0074(8)
C112 0.0215(11) 0.0143(9) 0.0252(11) 0.0098(8) 0.0076(9) 0.0063(8)
C113 0.0169(10) 0.0257(11) 0.0320(12) 0.0210(9) 0.0130(9) 0.0090(8)
C114 0.0185(10) 0.0306(11) 0.0183(10) 0.0139(9) 0.0103(8) 0.0088(9)
C115 0.0146(9) 0.0187(9) 0.0159(9) 0.0071(8) 0.0070(8) 0.0055(8)
C116 0.0130(9) 0.0145(9) 0.0136(9) 0.0053(7) 0.0043(7) 0.0072(7)
C117 0.0153(10) 0.0169(9) 0.0216(10) 0.0093(8) 0.0084(8) 0.0085(8)
C118 0.0246(11) 0.0277(11) 0.0238(11) 0.0183(9) 0.0137(9) 0.0167(9)
C119 0.0224(11) 0.0298(11) 0.0136(10) 0.0095(9) 0.0038(8) 0.0145(9)
C120 0.0181(10) 0.0196(10) 0.0183(10) 0.0037(8) 0.0002(8) 0.0039(8)
C121 0.0189(10) 0.0139(9) 0.0163(10) 0.0066(8) 0.0031(8) 0.0040(8)

loop_
_atom_type_symbol
_atom_type_description
_atom_type_scat_dispersion_real
_atom_type_scat_dispersion_imag
_atom_type_scat_source
C C 0.0033 0.0016 'International Tables Vol C Tables 4.2.6.8 and 6.1.1.4'
H H 0.0000 0.0000 'International Tables Vol C Tables 4.2.6.8 and 6.1.1.4'
B B 0.0013 0.0007 'International Tables Vol C Tables 4.2.6.8 and 6.1.1.4'
N N 0.0061 0.0033 'International Tables Vol C Tables 4.2.6.8 and 6.1.1.4'
P P 0.1023 0.0942 'International Tables Vol C Tables 4.2.6.8 and 6.1.1.4'
S S 0.1246 0.1234 'International Tables Vol C Tables 4.2.6.8 and 6.1.1.4'

loop_
_geom_angle_atom_site_label_1
_geom_angle_atom_site_label_2
_geom_angle_atom_site_label_3
_geom_angle
C2 S1 S3 104.94(6)
C4 S2 C9 103.05(10)
C102 S3 S1 106.92(6)
C104 S4 C109 101.93(10)
N1 P1 C16 117.64(8)
N1 P1 C3 103.90(8)
C16 P1 C3 105.73(9)
N1 P1 C10 110.12(8)
C16 P1 C10 110.03(9)
C3 P1 C10 108.86(8)
N2 P2 C110 110.12(9)
N2 P2 C116 116.09(9)
C110 P2 C116 108.95(9)
N2 P2 C103 104.60(9)
C110 P2 C103 108.20(9)
C116 P2 C103 108.54(9)
C1 N1 P1 130.98(13)
C101 N2 P2 140.34(14)
C2 B3 C1 65.68(11)
C2 B3 B7 104.72(15)
C1 B3 B7 105.98(15)
C2 B3 B11 108.24(15)
C1 B3 B11 56.76(11)
B7 B3 B11 59.87(12)
C2 B3 B4 57.66(11)
C1 B3 B4 111.17(15)
B7 B3 B4 59.40(12)
B11 B3 B4 108.28(15)
C2 B4 B8 105.03(15)
C2 B4 B7 105.58(15)
B8 B4 B7 60.65(13)
C2 B4 B5 57.71(11)
B8 B4 B5 60.34(12)
B7 B4 B5 108.44(16)
C2 B4 B3 58.21(11)
B8 B4 B3 107.42(15)
B7 B4 B3 59.94(12)
B5 B4 B3 105.87(15)
C2 B5 B9 105.92(14)
C2 B5 B4 58.44(12)
B9 B5 B4 108.28(15)
C2 B5 B8 105.11(15)
B9 B5 B8 60.57(12)
B4 B5 B8 59.73(12)
C2 B5 B6 58.96(11)
B9 B5 B6 59.76(12)
B4 B5 B6 107.04(14)
B8 B5 B6 107.49(15)
C2 B6 C1 65.57(11)
C2 B6 B9 104.48(15)
C1 B6 B9 105.99(14)
C2 B6 B5 57.19(11)
C1 B6 B5 110.90(14)
B9 B6 B5 59.69(12)
C2 B6 B10 108.23(14)
C1 B6 B10 56.92(11)
B9 B6 B10 59.89(12)
B5 B6 B10 108.54(15)
B4 B7 B11 109.47(15)
B4 B7 B3 60.67(12)
B11 B7 B3 60.08(12)
B4 B7 B12 107.67(15)
B11 B7 B12 59.80(12)
B3 B7 B12 106.84(15)
B4 B7 B8 59.67(12)
B11 B7 B8 107.96(16)
B3 B7 B8 107.22(15)
B12 B7 B8 59.47(12)
B4 B8 B12 108.24(15)
B4 B8 B5 59.93(12)
B12 B8 B5 107.97(15)
B4 B8 B7 59.68(12)
B12 B8 B7 60.17(13)
B5 B8 B7 107.36(15)
B4 B8 B9 107.48(15)
B12 B8 B9 60.32(12)
B5 B8 B9 59.37(12)
B7 B8 B9 107.68(15)
B5 B9 B6 60.55(12)
B5 B9 B10 109.71(15)
B6 B9 B10 60.48(11)
B5 B9 B12 107.71(15)
B6 B9 B12 107.14(15)
B10 B9 B12 59.84(12)
B5 B9 B8 60.06(12)
B6 B9 B8 107.70(15)
B10 B9 B8 108.21(15)
B12 B9 B8 59.32(12)
C1 B10 B9 108.97(14)
C1 B10 B12 106.82(15)
B9 B10 B12 60.50(12)
C1 B10 B6 60.89(11)
B9 B10 B6 59.63(11)
B12 B10 B6 106.99(15)
C1 B10 B11 57.88(11)
B9 B10 B11 107.84(15)
B12 B10 B11 59.70(12)
B6 B10 B11 105.96(14)
C1 B11 B12 107.18(14)
C1 B11 B7 109.70(15)
B12 B11 B7 60.30(13)
C1 B11 B3 61.20(11)
B12 B11 B3 107.20(15)
B7 B11 B3 60.05(12)
C1 B11 B10 58.17(11)
B12 B11 B10 59.85(12)
B7 B11 B10 108.24(15)
B3 B11 B10 106.57(14)
B8 B12 B11 108.75(16)
B8 B12 B10 108.92(15)
B11 B12 B10 60.45(12)
B8 B12 B7 60.36(13)
B11 B12 B7 59.90(12)
B10 B12 B7 108.40(15)
B8 B12 B9 60.36(12)
B11 B12 B9 107.77(15)
B10 B12 B9 59.66(12)
B7 B12 B9 107.86(15)
C102 B103 B108 105.44(15)
C102 B103 B107 108.29(14)
B108 B103 B107 60.59(12)
C102 B103 B104 57.97(11)
B108 B103 B104 59.89(12)
B107 B103 B104 109.23(15)
C102 B103 C101 65.03(11)
B108 B103 C101 106.27(15)
B107 B103 C101 56.61(11)
B104 B103 C101 110.97(15)
C102 B104 B109 105.27(15)
C102 B104 B108 105.40(15)
B109 B104 B108 60.82(12)
C102 B104 B105 57.94(11)
B109 B104 B105 60.48(12)
B108 B104 B105 108.64(15)
C102 B104 B103 58.37(11)
B109 B104 B103 107.34(15)
B108 B104 B103 59.44(12)
B105 B104 B103 106.19(15)
C102 B105 B110 105.56(15)
C102 B105 B104 58.34(11)
B110 B105 B104 107.79(15)
C102 B105 B109 104.82(15)
B110 B105 B109 60.39(12)
B104 B105 B109 59.51(12)
C102 B105 B106 58.81(11)
B110 B105 B106 59.65(12)
B104 B105 B106 106.69(15)
B109 B105 B106 107.21(15)
C102 B106 C101 65.70(11)
C102 B106 B110 104.32(15)
C101 B106 B110 106.28(14)
C102 B106 B111 108.23(14)
C101 B106 B111 57.18(11)
B110 B106 B111 59.79(12)
C102 B106 B105 57.35(11)
C101 B106 B105 111.41(14)
B110 B106 B105 59.53(12)
B111 B106 B105 108.50(15)
C101 B107 B103 62.07(11)
C101 B107 B112 106.88(15)
B103 B107 B112 106.48(15)
C101 B107 B108 109.62(15)
B103 B107 B108 59.30(12)
B112 B107 B108 59.94(13)
C101 B107 B111 58.05(11)
B103 B107 B111 106.77(14)
B112 B107 B111 59.59(12)
B108 B107 B111 107.66(15)
B103 B108 B104 60.68(12)
B103 B108 B112 107.16(15)
B104 B108 B112 107.81(15)
B103 B108 B107 60.11(12)
B104 B108 B107 109.48(15)
B112 B108 B107 60.01(12)
B103 B108 B109 107.32(15)
B104 B108 B109 59.56(12)
B112 B108 B109 59.66(12)
B107 B108 B109 108.21(15)
B104 B109 B112 108.07(16)
B104 B109 B105 60.01(12)
B112 B109 B105 108.03(15)
B104 B109 B110 107.32(15)
B112 B109 B110 60.35(12)
B105 B109 B110 59.31(12)
B104 B109 B108 59.62(12)
B112 B109 B108 59.94(12)
B105 B109 B108 107.32(15)
B110 B109 B108 107.36(15)
B105 B110 B106 60.82(12)
B105 B110 B111 110.06(15)
B106 B110 B111 60.43(12)
B105 B110 B109 60.30(12)
B106 B110 B109 108.05(15)
B111 B110 B109 108.42(15)
B105 B110 B112 108.18(15)
B106 B110 B112 107.15(15)
B111 B110 B112 59.73(12)
B109 B110 B112 59.55(12)
C101 B111 B110 108.86(15)
C101 B111 B112 107.38(15)
B110 B111 B112 60.74(12)
C101 B111 B106 60.39(11)
B110 B111 B106 59.78(12)
B112 B111 B106 107.44(15)
C101 B111 B107 58.11(11)
B110 B111 B107 108.27(15)
B112 B111 B107 60.13(12)
B106 B111 B107 105.95(14)
B111 B112 B109 108.70(14)
B111 B112 B108 108.30(15)
B109 B112 B108 60.40(12)
B111 B112 B107 60.29(12)
B109 B112 B107 108.83(15)
B108 B112 B107 60.05(12)
B111 B112 B110 59.52(12)
B109 B112 B110 60.10(12)
B108 B112 B110 107.53(15)
B107 B112 B110 107.44(15)
N1 C1 B11 124.43(15)
N1 C1 B10 131.52(16)
B11 C1 B10 63.94(12)
N1 C1 B6 122.25(15)
B11 C1 B6 111.59(14)
B10 C1 B6 62.19(11)
N1 C1 B3 112.73(15)
B11 C1 B3 62.04(12)
B10 C1 B3 111.64(14)
B6 C1 B3 104.28(13)
N1 C1 C2 116.12(14)
B11 C1 C2 104.25(13)
B10 C1 C2 104.62(13)
B6 C1 C2 55.66(10)
B3 C1 C2 55.30(10)
B5 C2 B4 63.85(12)
B5 C2 B3 115.56(15)
B4 C2 B3 64.13(12)
B5 C2 B6 63.85(12)
B4 C2 B6 115.28(15)
B3 C2 B6 110.28(14)
B5 C2 S1 126.41(12)
B4 C2 S1 121.24(13)
B3 C2 S1 111.94(13)
B6 C2 S1 119.56(13)
B5 C2 C1 110.75(13)
B4 C2 C1 110.97(13)
B3 C2 C1 59.02(10)
B6 C2 C1 58.78(10)
S1 C2 C1 114.09(11)
C8 C3 C4 119.31(17)
C8 C3 P1 118.08(14)
C4 C3 P1 122.60(14)
C5 C4 C3 118.93(17)
C5 C4 S2 121.05(15)
C3 C4 S2 119.97(14)
C6 C5 C4 120.69(18)
C5 C6 C7 120.69(18)
C8 C7 C6 119.12(18)
C7 C8 C3 121.24(18)
C15 C10 C11 118.95(17)
C15 C10 P1 125.91(14)
C11 C10 P1 115.07(14)
C12 C11 C10 120.34(18)
C13 C12 C11 120.18(19)
C14 C13 C12 119.86(19)
C13 C14 C15 120.32(19)
C14 C15 C10 120.26(18)
C17 C16 C21 119.36(18)
C17 C16 P1 122.29(15)
C21 C16 P1 118.31(14)
C18 C17 C16 120.1(2)
C19 C18 C17 120.0(2)
C18 C19 C20 120.7(2)
C19 C20 C21 119.9(2)
C20 C21 C16 119.9(2)
N2 C101 B111 126.10(16)
N2 C101 B107 132.36(16)
B111 C101 B107 63.84(12)
N2 C101 B106 112.36(15)
B111 C101 B106 62.43(12)
B107 C101 B106 111.92(15)
N2 C101 B103 121.71(16)
B111 C101 B103 110.60(14)
B107 C101 B103 61.32(12)
B106 C101 B103 104.14(14)
N2 C101 C102 114.54(14)
B111 C101 C102 104.87(13)
B107 C101 C102 104.12(13)
B106 C101 C102 56.11(10)
B103 C101 C102 55.06(10)
B105 C102 B104 63.72(12)
B105 C102 B103 115.08(14)
B104 C102 B103 63.66(12)
B105 C102 B106 63.84(12)
B104 C102 B106 115.01(15)
B103 C102 B106 110.17(14)
B105 C102 S3 129.31(13)
B104 C102 S3 120.28(13)
B103 C102 S3 108.92(12)
B106 C102 S3 121.89(13)
B105 C102 C101 110.56(13)
B104 C102 C101 111.37(13)
B103 C102 C101 59.91(10)
B106 C102 C101 58.19(10)
S3 C102 C101 112.55(11)
C108 C103 C104 118.95(17)
C108 C103 P2 116.70(15)
C104 C103 P2 124.35(14)
C105 C104 C103 118.83(19)
C105 C104 S4 120.48(17)
C103 C104 S4 120.68(14)
C106 C105 C104 120.9(2)
C107 C106 C105 120.3(2)
C106 C107 C108 119.73(19)
C107 C108 C103 121.3(2)
C111 C110 C115 119.11(17)
C111 C110 P2 119.47(15)
C115 C110 P2 121.01(14)
C112 C111 C110 120.38(18)
C113 C112 C111 119.87(19)
C112 C113 C114 120.28(19)
C115 C114 C113 120.06(19)
C114 C115 C110 120.22(18)
C121 C116 C117 119.48(18)
C121 C116 P2 123.84(15)
C117 C116 P2 116.60(14)
C118 C117 C116 120.24(18)
C117 C118 C119 119.78(19)
C120 C119 C118 120.43(19)
C119 C120 C121 120.40(19)
C120 C121 C116 119.65(19)

loop_
_geom_bond_atom_site_label_1
_geom_bond_atom_site_label_2
_geom_bond_distance
S1 C2 1.7822(19)
S1 S3 2.0320(7)
S2 C4 1.7607(19)
S2 C9 1.796(2)
S3 C102 1.7776(18)
S4 C104 1.772(2)
S4 C109 1.801(2)
P1 N1 1.5870(16)
P1 C16 1.8016(19)
P1 C3 1.8053(18)
P1 C10 1.8113(19)
P2 N2 1.5679(17)
P2 C110 1.8014(19)
P2 C116 1.8038(19)
P2 C103 1.8189(19)
N1 C1 1.352(2)
N2 C101 1.339(2)
B3 C2 1.696(3)
B3 C1 1.768(3)
B3 B7 1.782(3)
B3 B11 1.782(3)
B3 B4 1.795(3)
B4 C2 1.686(3)
B4 B8 1.772(3)
B4 B7 1.772(3)
B4 B5 1.776(3)
B5 C2 1.672(3)
B5 B9 1.771(3)
B5 B8 1.783(3)
B5 B6 1.786(3)
B6 C2 1.705(3)
B6 C1 1.765(3)
B6 B9 1.772(3)
B6 B10 1.787(3)
B7 B11 1.779(3)
B7 B12 1.786(3)
B7 B8 1.789(3)
B8 B12 1.773(3)
B8 B9 1.792(3)
B9 B10 1.777(3)
B9 B12 1.792(3)
B10 C1 1.693(3)
B10 B12 1.780(3)
B10 B11 1.790(3)
B11 C1 1.688(3)
B11 B12 1.777(3)
B103 C102 1.697(3)
B103 B108 1.764(3)
B103 B107 1.779(3)
B103 B104 1.786(3)
B103 C101 1.792(3)
B104 C102 1.690(3)
B104 B109 1.771(3)
B104 B108 1.772(3)
B104 B105 1.780(3)
B105 C102 1.683(3)
B105 B110 1.771(3)
B105 B109 1.789(3)
B105 B106 1.794(3)
B106 C102 1.710(3)
B106 C101 1.750(3)
B106 B110 1.773(3)
B106 B111 1.784(3)
B107 C101 1.693(3)
B107 B112 1.787(3)
B107 B108 1.787(3)
B107 B111 1.790(3)
B108 B112 1.785(3)
B108 B109 1.794(3)
B109 B112 1.781(3)
B109 B110 1.791(3)
B110 B111 1.773(3)
B110 B112 1.795(3)
B111 C101 1.692(3)
B111 B112 1.777(3)
C1 C2 1.880(2)
C3 C8 1.392(3)
C3 C4 1.411(3)
C4 C5 1.391(3)
C5 C6 1.383(3)
C6 C7 1.386(3)
C7 C8 1.384(3)
C10 C15 1.391(3)
C10 C11 1.399(3)
C11 C12 1.385(3)
C12 C13 1.384(3)
C13 C14 1.382(3)
C14 C15 1.389(3)
C16 C17 1.392(3)
C16 C21 1.395(3)
C17 C18 1.387(3)
C18 C19 1.376(4)
C19 C20 1.377(4)
C20 C21 1.390(3)
C101 C102 1.877(3)
C103 C108 1.394(3)
C103 C104 1.407(3)
C104 C105 1.401(3)
C105 C106 1.385(3)
C106 C107 1.370(3)
C107 C108 1.387(3)
C110 C111 1.394(3)
C110 C115 1.395(3)
C111 C112 1.385(3)
C112 C113 1.380(3)
C113 C114 1.385(3)
C114 C115 1.381(3)
C116 C121 1.395(3)
C116 C117 1.398(3)
C117 C118 1.383(3)
C118 C119 1.386(3)
C119 C120 1.376(3)
C120 C121 1.389(3)
